data_4518234
loop_
_publ_author_name
'Uemura, Kazuhiro'
'Ito, Daiki'
'Pirillo, Jenny'
'Hijikata, Yuh'
'Saeki, Akinori'

_publ_section_title
;
 Modulation of Band Gaps toward Varying Conductivities in Heterometallic
 One-Dimensional Chains by Ligand Alteration and Third Metal Insertion
;
_journal_issue 47
_journal_name_full 'ACS Omega'
_journal_page_first 30502
_journal_page_last 30518
_journal_paper_doi 10.1021/acsomega.0c04317
_journal_volume 5
_journal_year 2020
_chemical_formula_sum 'C50 H104 F33 N16 O18 P3 Pd2 Pt4 Rh2'
_chemical_formula_weight 3136.38
_space_group_crystal_system triclinic
_space_group_IT_number 2
_space_group_name_Hall '-P 1'
_space_group_name_H-M_alt 'P -1'
_atom_sites_solution_hydrogens geom
_atom_sites_solution_primary direct
_atom_sites_solution_secondary difmap
_audit_creation_method SHELXL-2017/1
_cell_angle_alpha 88.162(12)
_cell_angle_beta 85.8430(10)
_cell_angle_gamma 88.603(8)
_cell_formula_units_Z 2
_cell_length_a 13.872(6)
_cell_length_b 18.090(8)
_cell_length_c 20.222(8)
_cell_measurement_reflns_used 11198
_cell_measurement_temperature 293(2)
_cell_measurement_theta_max 31.1
_cell_measurement_theta_min 1.9
_cell_volume 5057(4)
_computing_cell_refinement CRYSTALCLEAR
_computing_data_collection CRYSTALCLEAR
_computing_data_reduction CRYSTALCLEAR
_computing_molecular_graphics 'Yadokari-XG 2009 (Wakita, Nemoto et al., 2009)'
_computing_publication_material 'Yadokari-XG 2009 (Wakita, Nemoto et al., 2009)'
_computing_structure_refinement 'SHELXL-2017/1 (Sheldrick, 2017)'
_computing_structure_solution 'SHELXS-97 (Sheldrick, 1990)'
_diffrn_ambient_temperature 293(2)
_diffrn_detector_area_resol_mean 14.6199
_diffrn_measured_fraction_theta_full 0.988
_diffrn_measured_fraction_theta_max 0.981
_diffrn_measurement_device_type 'Rigaku/MSC Mercury CCD'
_diffrn_measurement_method dtprofit.ref
_diffrn_radiation_type MoK\a
_diffrn_radiation_wavelength 0.7107
_diffrn_reflns_av_R_equivalents 0.0621
_diffrn_reflns_av_unetI/netI 0.1426
_diffrn_reflns_Laue_measured_fraction_full 0.988
_diffrn_reflns_Laue_measured_fraction_max 0.981
_diffrn_reflns_limit_h_max 18
_diffrn_reflns_limit_h_min -16
_diffrn_reflns_limit_k_max 22
_diffrn_reflns_limit_k_min -23
_diffrn_reflns_limit_l_max 26
_diffrn_reflns_limit_l_min -17
_diffrn_reflns_number 22774
_diffrn_reflns_point_group_measured_fraction_full 0.988
_diffrn_reflns_point_group_measured_fraction_max 0.981
_diffrn_reflns_theta_full 25.241
_diffrn_reflns_theta_max 27.496
_diffrn_reflns_theta_min 3.031
_diffrn_source 'Rotating Anode'
_exptl_absorpt_coefficient_mu 6.342
_exptl_absorpt_correction_T_max 1.000
_exptl_absorpt_correction_T_min 0.650
_exptl_absorpt_correction_type multi-scan
_exptl_absorpt_process_details 'REQAB (Rigaku, 1998)'
_exptl_crystal_colour green
_exptl_crystal_density_diffrn 2.060
_exptl_crystal_description block
_exptl_crystal_F_000 2992
_exptl_crystal_size_max 0.470
_exptl_crystal_size_mid 0.390
_exptl_crystal_size_min 0.360
_refine_diff_density_max 1.883
_refine_diff_density_min -1.969
_refine_diff_density_rms 0.208
_refine_ls_extinction_method none
_refine_ls_goodness_of_fit_ref 1.094
_refine_ls_hydrogen_treatment constr
_refine_ls_matrix_type full
_refine_ls_number_parameters 1175
_refine_ls_number_reflns 22774
_refine_ls_number_restraints 74
_refine_ls_restrained_S_all 1.095
_refine_ls_R_factor_all 0.1735
_refine_ls_R_factor_gt 0.0925
_refine_ls_shift/su_max 0.015
_refine_ls_shift/su_mean 0.000
_refine_ls_structure_factor_coef Fsqd
_refine_ls_weighting_details 'w=1/[\s^2^(Fo^2^)+(0.0100P)^2^+50.0000P] where P=(Fo^2^+2Fc^2^)/3'
_refine_ls_weighting_scheme calc
_refine_ls_wR_factor_gt 0.1452
_refine_ls_wR_factor_ref 0.1771
_reflns_Friedel_coverage 0.000
_reflns_number_gt 10756
_reflns_number_total 22774
_reflns_threshold_expression 'I > 2\s(I)'
_cod_data_source_file ao0c04317_si_005.cif
_cod_data_source_block 6'
_cod_depositor_comments 'Adding full bibliography for 4518234--4518237.cif.'
_cod_database_code 4518234
_shelx_shelxl_version_number 2017/1
_shelx_space_group_comment
;
The symmetry employed for this shelxl refinement is uniquely defined
by the following loop, which should always be used as a source of
symmetry information in preference to the above space-group names.
They are only intended as comments.
;
_shelx_estimated_absorpt_t_min 0.155
_shelx_estimated_absorpt_t_max 0.209

loop_
_space_group_symop_operation_xyz
'x, y, z'
'-x, -y, -z'

loop_
_atom_site_label
_atom_site_type_symbol
_atom_site_fract_x
_atom_site_fract_y
_atom_site_fract_z
_atom_site_U_iso_or_equiv
_atom_site_adp_type
_atom_site_occupancy
_atom_site_site_symmetry_order
_atom_site_calc_flag
_atom_site_refinement_flags_posn
_atom_site_refinement_flags_adp
_atom_site_refinement_flags_occupancy
_atom_site_disorder_assembly
_atom_site_disorder_group
Pt1 Pt 0.33224(5) 0.32676(4) 0.98323(3) 0.05100(18) Uani 1 1 d . . . . .
Pt2 Pt 0.06414(5) 0.10533(4) 0.97930(3) 0.0600(2) Uani 1 1 d . . . . .
Pt3 Pt 0.83990(6) 0.18164(5) 0.49376(4) 0.0773(3) Uani 1 1 d . . . . .
Pt4 Pt 0.57938(6) 0.41633(6) 0.50536(4) 0.0810(3) Uani 1 1 d . . . . .
Pd1 Pd 0.19840(9) 0.21801(8) 0.98392(6) 0.0519(3) Uani 1 1 d . . . . .
Rh1 Rh 0.44738(9) 0.44760(8) 0.99750(6) 0.0484(3) Uani 1 1 d . . . . .
Rh2 Rh 0.94919(12) 0.05493(10) 0.49916(7) 0.0711(5) Uani 1 1 d . . . . .
Pd2 Pd 0.70641(12) 0.29499(10) 0.50118(7) 0.0791(5) Uani 1 1 d . . . . .
P1 P 0.2963(5) 0.8487(5) 1.0515(4) 0.106(2) Uani 1 1 d . . . . .
O6 O 0.3604(8) 0.5169(7) 0.9458(5) 0.060(3) Uani 1 1 d . . . . .
O3 O 0.2812(8) 0.1504(7) 0.9269(5) 0.066(3) Uani 1 1 d . . . . .
O4 O 0.1354(9) 0.2587(7) 0.9049(5) 0.070(4) Uani 1 1 d . . . . .
N3 N 0.2281(9) 0.3731(8) 1.0439(7) 0.059(4) Uani 1 1 d . . . . .
H10 H 0.240043 0.415866 1.058387 0.071 Uiso 1 1 calc R U . . .
O5 O 0.5302(7) 0.4159(6) 0.9150(5) 0.054(3) Uani 1 1 d . . . . .
O13 O 0.8498(10) 0.0029(8) 0.5585(7) 0.089(5) Uani 1 1 d . . . . .
O2 O 0.2639(8) 0.1797(7) 1.0637(5) 0.061(3) Uani 1 1 d . . . . .
O8 O 0.4586(8) 0.6145(6) 0.9499(5) 0.059(3) Uani 1 1 d . . . . .
O15 O 0.9472(10) -0.1039(8) 0.5620(6) 0.080(4) Uani 1 1 d . . . . .
O7 O 0.6275(7) 0.5153(7) 0.9180(5) 0.058(3) Uani 1 1 d . . . . .
N1 N 0.4336(10) 0.2750(8) 0.9222(6) 0.063(4) Uani 1 1 d . . . . .
H21 H 0.484079 0.261406 0.944972 0.094 Uiso 1 1 calc R U . . .
H22 H 0.452838 0.305747 0.888913 0.094 Uiso 1 1 calc R U . . .
H23 H 0.408386 0.235133 0.906156 0.094 Uiso 1 1 calc R U . . .
N4 N 0.3779(8) 0.2676(7) 1.0599(6) 0.048(3) Uani 1 1 d . . . . .
H20 H 0.427813 0.282855 1.077883 0.057 Uiso 1 1 calc R U . . .
O1 O 0.1146(8) 0.2859(7) 1.0399(6) 0.068(3) Uani 1 1 d . . . . .
N7 N 0.1728(10) 0.0637(9) 0.9197(6) 0.069(4) Uani 1 1 d . . . . .
H36 H 0.162639 0.021705 0.902963 0.083 Uiso 1 1 calc R U . . .
N12 N 0.7337(13) 0.1346(11) 0.4505(7) 0.095(6) Uani 1 1 d . . . . .
H72 H 0.744387 0.089787 0.438557 0.114 Uiso 1 1 calc R U . . .
F6 F 0.2583(11) 0.5993(8) 0.8654(7) 0.134(6) Uani 1 1 d . . . . .
O10 O 0.6257(11) 0.2294(10) 0.4519(7) 0.104(5) Uani 1 1 d . . . . .
N5 N -0.0422(9) 0.1509(9) 1.0397(7) 0.075(5) Uani 1 1 d . . . . .
H47 H -0.025752 0.196237 1.049796 0.113 Uiso 1 1 calc R U . . .
H48 H -0.050822 0.123169 1.076666 0.113 Uiso 1 1 calc R U . . .
H49 H -0.096854 0.153487 1.019124 0.113 Uiso 1 1 calc R U . . .
P2 P 0.9798(13) 0.1106(14) 0.2313(6) 0.228(9) Uani 1 1 d . . . . .
C23 C 0.3848(15) 0.5837(12) 0.9364(7) 0.066(5) Uani 1 1 d . . . . .
O12 O 0.7869(10) 0.3613(10) 0.5508(7) 0.097(5) Uani 1 1 d . . . . .
N2 N 0.2760(10) 0.3804(9) 0.9051(6) 0.074(5) Uani 1 1 d . . . . .
H24 H 0.265908 0.427909 0.914242 0.111 Uiso 1 1 calc R U . . .
H25 H 0.220147 0.360294 0.897327 0.111 Uiso 1 1 calc R U . . .
H26 H 0.317073 0.376666 0.869444 0.111 Uiso 1 1 calc R U . . .
O14 O 0.8852(10) 0.0125(9) 0.4210(7) 0.089(5) Uani 1 1 d . . . . .
C6 C 0.3379(12) 0.2071(9) 1.0853(8) 0.055(4) Uani 1 1 d . . . . .
N10 N 0.9427(14) 0.2384(11) 0.5355(11) 0.147(9) Uani 1 1 d . . . . .
H76 H 0.915634 0.263848 0.569246 0.220 Uiso 1 1 calc R U . . .
H77 H 0.970661 0.269521 0.505407 0.220 Uiso 1 1 calc R U . . .
H78 H 0.987061 0.206851 0.550293 0.220 Uiso 1 1 calc R U . . .
N8 N 0.0229(11) 0.1720(9) 0.9042(7) 0.067(4) Uani 1 1 d . . . . .
H46 H -0.027923 0.158853 0.886105 0.081 Uiso 1 1 calc R U . . .
N11 N 0.7756(14) 0.1579(10) 0.5834(7) 0.100(7) Uani 1 1 d . . . . .
H62 H 0.801090 0.122162 0.605655 0.119 Uiso 1 1 calc R U . . .
O9 O 0.6601(11) 0.2473(10) 0.5879(6) 0.100(5) Uani 1 1 d . . . . .
N6 N 0.1107(12) 0.0427(9) 1.0568(8) 0.092(5) Uani 1 1 d . . . . .
H50 H 0.163765 0.062158 1.070643 0.138 Uiso 1 1 calc R U . . .
H51 H 0.124008 -0.003178 1.043794 0.138 Uiso 1 1 calc R U . . .
H52 H 0.064720 0.041824 1.089872 0.138 Uiso 1 1 calc R U . . .
C11 C 0.2529(13) 0.0908(10) 0.9040(8) 0.054(4) Uani 1 1 d . . . . .
F2 F 0.7034(11) 0.4726(9) 0.8016(6) 0.133(6) Uani 1 1 d . . . . .
C1 C 0.1455(11) 0.3458(10) 1.0635(8) 0.059(5) Uani 1 1 d . . . . .
O11 O 0.7573(13) 0.3409(11) 0.4146(7) 0.112(6) Uani 1 1 d . . . . .
F4 F 0.3396(11) 0.6909(10) 0.8779(9) 0.160(7) Uani 1 1 d . . . . .
F3 F 0.6304(9) 0.3691(9) 0.8119(6) 0.128(6) Uani 1 1 d . . . . .
O16 O 0.9842(10) -0.0884(8) 0.4213(6) 0.078(4) Uani 1 1 d . . . . .
N16 N 0.6795(13) 0.4527(10) 0.5615(7) 0.085(5) Uani 1 1 d . . . . .
H98 H 0.664583 0.493246 0.581192 0.102 Uiso 1 1 calc R U . . .
F1 F 0.7426(10) 0.3911(9) 0.8726(8) 0.136(6) Uani 1 1 d . . . . .
N15 N 0.6628(12) 0.4442(10) 0.4238(7) 0.085(6) Uani 1 1 d . . . . .
H88 H 0.650303 0.486304 0.404938 0.102 Uiso 1 1 calc R U . . .
C30 C 0.6564(15) 0.1613(14) 0.4391(10) 0.104(9) Uani 1 1 d D . . . .
C25 C 0.7025(15) 0.1891(12) 0.6106(9) 0.068(5) Uani 1 1 d . . . . .
N9 N 0.8966(14) 0.2091(12) 0.3992(8) 0.134(9) Uani 1 1 d . . . . .
H73 H 0.853560 0.199883 0.370129 0.201 Uiso 1 1 calc R U . . .
H74 H 0.950247 0.182220 0.390039 0.201 Uiso 1 1 calc R U . . .
H75 H 0.910449 0.256891 0.396721 0.201 Uiso 1 1 calc R U . . .
N13 N 0.5011(13) 0.3861(10) 0.5908(7) 0.104(7) Uani 1 1 d . . . . .
H99 H 0.438340 0.388375 0.584037 0.157 Uiso 1 1 calc R U . . .
H100 H 0.512918 0.416741 0.622659 0.157 Uiso 1 1 calc R U . . .
H101 H 0.517719 0.340128 0.602889 0.157 Uiso 1 1 calc R U . . .
C22 C 0.6684(18) 0.4191(14) 0.8404(14) 0.098(8) Uani 1 1 d . . . . .
C24 C 0.3083(17) 0.6325(15) 0.9053(13) 0.090(7) Uani 1 1 d . . . . .
C21 C 0.5995(11) 0.4565(11) 0.8977(8) 0.067(6) Uani 1 1 d . . . . .
C16 C 0.0620(13) 0.2313(10) 0.8797(8) 0.056(4) Uani 1 1 d . . . . .
C7 C 0.3755(14) 0.1689(11) 1.1485(9) 0.067(5) Uani 1 1 d . . . . .
C40 C 0.7608(17) 0.4255(13) 0.5724(9) 0.075(6) Uani 1 1 d . . . . .
F9 F 0.755(2) -0.0667(12) 0.6628(14) 0.31(2) Uani 1 1 d . . . . .
C45 C 0.8704(15) -0.0621(16) 0.5742(9) 0.084(7) Uani 1 1 d . . . . .
C9 C 0.4819(15) 0.1814(13) 1.1531(9) 0.100(8) Uani 1 1 d . . . . .
H16 H 0.493605 0.233505 1.151055 0.150 Uiso 1 1 calc R U . . .
H14 H 0.518098 0.158070 1.116933 0.150 Uiso 1 1 calc R U . . .
H15 H 0.501758 0.160485 1.194365 0.150 Uiso 1 1 calc R U . . .
F7 F 0.8167(15) -0.1693(13) 0.6407(11) 0.190(10) Uani 1 1 d . . . . .
C47 C 0.9113(15) -0.0503(12) 0.4040(9) 0.095(8) Uani 1 1 d D . . . .
F32 F 0.6140(19) 0.6311(14) 0.7117(12) 0.228(13) Uani 1 1 d . . . . .
O18 O 0.4862(15) 0.4888(13) 0.7770(8) 0.154(9) Uani 1 1 d . . . . .
C41 C 0.8355(16) 0.4581(13) 0.6118(8) 0.080(7) Uani 1 1 d . . . . .
O17 O 0.5176(12) 0.5163(10) 0.6708(7) 0.118(6) Uani 1 1 d . . . . .
C12 C 0.3298(16) 0.0544(13) 0.8573(12) 0.087(7) Uani 1 1 d . . . . .
C18 C -0.0571(17) 0.2365(14) 0.7931(10) 0.121(10) Uani 1 1 d . . . . .
H37 H -0.099151 0.213797 0.827248 0.181 Uiso 1 1 calc R U . . .
H38 H -0.027859 0.199077 0.765084 0.181 Uiso 1 1 calc R U . . .
H39 H -0.093821 0.270696 0.767040 0.181 Uiso 1 1 calc R U . . .
N14 N 0.4834(13) 0.3790(12) 0.4448(7) 0.119(8) Uani 1 1 d . . . . .
H102 H 0.486277 0.329749 0.445199 0.179 Uiso 1 1 calc R U . . .
H103 H 0.497473 0.396523 0.403714 0.179 Uiso 1 1 calc R U . . .
H104 H 0.424096 0.394114 0.458769 0.179 Uiso 1 1 calc R U . . .
C13 C 0.3051(15) -0.0227(12) 0.8405(10) 0.088(7) Uani 1 1 d . . . . .
H27 H 0.244259 -0.021852 0.820689 0.133 Uiso 1 1 calc R U . . .
H28 H 0.300761 -0.053355 0.880185 0.133 Uiso 1 1 calc R U . . .
H29 H 0.354618 -0.042301 0.809823 0.133 Uiso 1 1 calc R U . . .
C17 C 0.0201(16) 0.2770(14) 0.8240(8) 0.083(7) Uani 1 1 d . . . . .
F8 F 0.7300(18) -0.1242(18) 0.5818(16) 0.251(16) Uani 1 1 d . . . . .
C10 C 0.358(2) 0.0894(14) 1.1447(12) 0.152(13) Uani 1 1 d . . . . .
H17 H 0.364645 0.065747 1.187317 0.227 Uiso 1 1 calc R U . . .
H18 H 0.403554 0.067951 1.112552 0.227 Uiso 1 1 calc R U . . .
H19 H 0.293393 0.082668 1.131748 0.227 Uiso 1 1 calc R U . . .
C49 C 0.5110(15) 0.5290(15) 0.7316(12) 0.088(7) Uani 1 1 d . . . . .
F33 F 0.557(2) 0.6147(12) 0.8020(8) 0.262(15) Uani 1 1 d . . . . .
C20 C -0.0187(19) 0.3500(16) 0.8523(13) 0.147(12) Uani 1 1 d . . . . .
H43 H -0.081425 0.342808 0.874507 0.220 Uiso 1 1 calc R U . . .
H44 H -0.023504 0.386272 0.816891 0.220 Uiso 1 1 calc R U . . .
H45 H 0.024534 0.366984 0.883300 0.220 Uiso 1 1 calc R U . . .
F14 F 0.2095(17) 0.8749(15) 1.0913(14) 0.244(11) Uani 1 1 d . . . . .
C35 C 0.7348(17) 0.4047(15) 0.3960(11) 0.085(7) Uani 1 1 d . . . . .
C44 C 0.917(2) 0.477(2) 0.5635(14) 0.20(2) Uani 1 1 d . . . . .
H95 H 0.895416 0.477654 0.519422 0.304 Uiso 1 1 calc R U . . .
H96 H 0.968402 0.441382 0.567194 0.304 Uiso 1 1 calc R U . . .
H97 H 0.939549 0.525415 0.572580 0.304 Uiso 1 1 calc R U . . .
C42 C 0.867(2) 0.4037(15) 0.6687(11) 0.151(13) Uani 1 1 d . . . . .
H89 H 0.885049 0.356563 0.650548 0.226 Uiso 1 1 calc R U . . .
H90 H 0.813632 0.397613 0.701446 0.226 Uiso 1 1 calc R U . . .
H91 H 0.920598 0.423530 0.688915 0.226 Uiso 1 1 calc R U . . .
F24 F 1.010(2) 0.178(2) 0.2745(11) 0.310(18) Uani 1 1 d . . . . .
C8 C 0.3154(18) 0.1996(16) 1.2054(9) 0.132(11) Uani 1 1 d . . . . .
H13 H 0.253135 0.177202 1.208549 0.197 Uiso 1 1 calc R U . . .
H11 H 0.307530 0.252142 1.198711 0.197 Uiso 1 1 calc R U . . .
H12 H 0.346618 0.189394 1.245614 0.197 Uiso 1 1 calc R U . . .
C46 C 0.791(3) -0.107(2) 0.618(3) 0.153(16) Uani 1 1 d . . . . .
F23 F 0.9510(16) 0.0547(14) 0.1816(10) 0.216(11) Uani 1 1 d . . . . .
C36 C 0.7921(19) 0.4297(17) 0.3298(12) 0.111(9) Uani 1 1 d . . . . .
C43 C 0.8018(19) 0.5281(14) 0.6433(11) 0.122(10) Uani 1 1 d . . . . .
H92 H 0.851036 0.545344 0.669710 0.182 Uiso 1 1 calc R U . . .
H93 H 0.743867 0.519438 0.671095 0.182 Uiso 1 1 calc R U . . .
H94 H 0.788864 0.564734 0.609535 0.182 Uiso 1 1 calc R U . . .
C50 C 0.547(3) 0.6033(17) 0.7436(14) 0.107(9) Uani 1 1 d . . . . .
F31 F 0.481(2) 0.6521(14) 0.7235(15) 0.232(12) Uani 1 1 d . . . . .
C15 C 0.3472(19) 0.1052(14) 0.7977(10) 0.120(10) Uani 1 1 d . . . . .
H33 H 0.365261 0.076559 0.759432 0.181 Uiso 1 1 calc R U . . .
H34 H 0.398337 0.138173 0.805087 0.181 Uiso 1 1 calc R U . . .
H35 H 0.289256 0.133479 0.790434 0.181 Uiso 1 1 calc R U . . .
C29 C 0.735(3) 0.110(2) 0.7155(11) 0.205(19) Uani 1 1 d . . . . .
H59 H 0.710365 0.096210 0.759659 0.308 Uiso 1 1 calc R U . . .
H60 H 0.792007 0.138635 0.717543 0.308 Uiso 1 1 calc R U . . .
H61 H 0.749819 0.066803 0.690561 0.308 Uiso 1 1 calc R U . . .
F20 F 0.8860(19) 0.1057(16) 0.2737(9) 0.248(13) Uani 1 1 d . . . . .
C39 C 0.889(2) 0.441(3) 0.3503(14) 0.29(3) Uani 1 1 d . . . . .
H85 H 0.887352 0.482276 0.379189 0.436 Uiso 1 1 calc R U . . .
H86 H 0.910825 0.397423 0.373388 0.436 Uiso 1 1 calc R U . . .
H87 H 0.931783 0.451148 0.311929 0.436 Uiso 1 1 calc R U . . .
C27 C 0.584(3) 0.112(3) 0.6650(15) 0.31(4) Uani 1 1 d . . . . .
H53 H 0.536034 0.140335 0.642379 0.464 Uiso 1 1 calc R U . . .
H54 H 0.554431 0.089993 0.704960 0.464 Uiso 1 1 calc R U . . .
H55 H 0.611350 0.074402 0.636828 0.464 Uiso 1 1 calc R U . . .
F16 F 0.3834(16) 0.830(2) 1.0139(10) 0.285(16) Uani 1 1 d . . . . .
C34 C 0.619(2) 0.0477(14) 0.3775(15) 0.220(17) Uani 1 1 d D U . . .
H69 H 0.573962 0.027554 0.349466 0.329 Uiso 1 1 calc R U . . .
H70 H 0.631899 0.012471 0.412442 0.329 Uiso 1 1 calc R U . . .
H71 H 0.678199 0.058512 0.351774 0.329 Uiso 1 1 calc R U . . .
C28 C 0.628(3) 0.2243(18) 0.7207(11) 0.21(2) Uani 1 1 d . . . . .
H56 H 0.685271 0.251239 0.727844 0.322 Uiso 1 1 calc R U . . .
H57 H 0.584441 0.255578 0.697412 0.322 Uiso 1 1 calc R U . . .
H58 H 0.597682 0.208502 0.762703 0.322 Uiso 1 1 calc R U . . .
C14 C 0.4191(17) 0.0440(17) 0.8903(16) 0.181(17) Uani 1 1 d . . . . .
H30 H 0.453443 0.000938 0.873714 0.271 Uiso 1 1 calc R U . . .
H31 H 0.404394 0.037644 0.937191 0.271 Uiso 1 1 calc R U . . .
H32 H 0.458563 0.086642 0.881661 0.271 Uiso 1 1 calc R U . . .
F5 F 0.2431(12) 0.6520(11) 0.9487(8) 0.159(8) Uani 1 1 d . . . . .
F17 F 0.232(3) 0.7848(17) 1.0431(15) 0.299(16) Uani 1 1 d . . . . .
F22 F 1.0672(19) 0.122(2) 0.1858(13) 0.37(2) Uani 1 1 d . . . . .
C2 C 0.0702(18) 0.3901(15) 1.1081(13) 0.104(8) Uani 1 1 d . U . . .
C19 C 0.1028(17) 0.2896(14) 0.7714(9) 0.113(9) Uani 1 1 d . . . . .
H40 H 0.143192 0.245796 0.768363 0.170 Uiso 1 1 calc R U . . .
H41 H 0.140364 0.330327 0.783404 0.170 Uiso 1 1 calc R U . . .
H42 H 0.077018 0.300563 0.729337 0.170 Uiso 1 1 calc R U . . .
F10 F 0.834(3) -0.0382(11) 0.3079(11) 0.34(2) Uani 1 1 d D . . . .
F12 F 0.890(2) -0.1387(14) 0.3284(13) 0.34(2) Uani 1 1 d D . . . .
F15 F 0.328(2) 0.811(2) 1.1080(12) 0.291(17) Uani 1 1 d . . . . .
F13 F 0.2594(17) 0.8708(19) 0.9889(11) 0.305(19) Uani 1 1 d . . . . .
C38 C 0.804(3) 0.363(2) 0.2839(11) 0.24(2) Uani 1 1 d . . . . .
H82 H 0.830180 0.378648 0.240838 0.355 Uiso 1 1 calc R U . . .
H83 H 0.741622 0.341400 0.280078 0.355 Uiso 1 1 calc R U . . .
H84 H 0.846312 0.326220 0.302478 0.355 Uiso 1 1 calc R U . . .
F21 F 1.021(2) 0.039(3) 0.2778(15) 0.36(3) Uani 1 1 d . . . . .
C48 C 0.8512(17) -0.0837(13) 0.3535(10) 0.184(19) Uani 1 1 d D . . . .
F19 F 0.924(4) 0.171(3) 0.1874(18) 0.39(3) Uani 1 1 d . . . . .
F11 F 0.7695(16) -0.1029(19) 0.3791(13) 0.31(2) Uani 1 1 d D . . . .
C37 C 0.745(2) 0.505(3) 0.3023(15) 0.27(3) Uani 1 1 d . . . . .
H79 H 0.681383 0.496014 0.289146 0.404 Uiso 1 1 calc R U . . .
H80 H 0.740939 0.540918 0.336522 0.404 Uiso 1 1 calc R U . . .
H81 H 0.784482 0.523793 0.264790 0.404 Uiso 1 1 calc R U . . .
C4 C -0.029(3) 0.374(2) 1.0934(17) 0.200(15) Uani 1 1 d . U . . .
H4 H -0.038214 0.321451 1.098487 0.301 Uiso 1 1 calc R U . . .
H5 H -0.038723 0.389636 1.048661 0.301 Uiso 1 1 calc R U . . .
H6 H -0.073429 0.399390 1.123449 0.301 Uiso 1 1 calc R U . . .
C26 C 0.656(2) 0.1586(17) 0.6808(10) 0.117(10) Uani 1 1 d . . . . .
F28 F 1.248(3) 0.318(2) 0.4614(15) 0.36(2) Uani 1 1 d . . . . .
F29 F 1.333(3) 0.2671(18) 0.5506(17) 0.306(16) Uani 1 1 d . . . . .
F18 F 0.336(2) 0.918(2) 1.058(2) 0.39(3) Uani 1 1 d . . . . .
F27 F 1.181(3) 0.2379(18) 0.536(2) 0.39(3) Uani 1 1 d . . . . .
C5 C 0.104(3) 0.451(3) 1.1352(19) 0.25(2) Uiso 1 1 d . . . . .
H7 H 0.172245 0.445582 1.138603 0.373 Uiso 1 1 calc R U . . .
H8 H 0.090656 0.493883 1.107579 0.373 Uiso 1 1 calc R U . . .
H9 H 0.072215 0.457316 1.178563 0.373 Uiso 1 1 calc R U . . .
C31 C 0.5763(16) 0.1187(13) 0.4074(11) 0.169(13) Uani 1 1 d D U . . .
C3 C 0.069(3) 0.338(2) 1.1736(19) 0.247(19) Uani 1 1 d . U . . .
H1 H 0.009492 0.345657 1.199608 0.371 Uiso 1 1 calc R U . . .
H2 H 0.122198 0.350810 1.199026 0.371 Uiso 1 1 calc R U . . .
H3 H 0.076158 0.287531 1.161447 0.371 Uiso 1 1 calc R U . . .
C33 C 0.498(2) 0.100(2) 0.4628(14) 0.27(2) Uani 1 1 d D U . . .
H66 H 0.525687 0.068567 0.496138 0.411 Uiso 1 1 calc R U . . .
H67 H 0.472786 0.144489 0.482430 0.411 Uiso 1 1 calc R U . . .
H68 H 0.446627 0.074299 0.444498 0.411 Uiso 1 1 calc R U . . .
P3 P 1.2282(11) 0.3122(10) 0.5367(8) 0.203(6) Uani 1 1 d . . . . .
F26 F 1.216(3) 0.305(2) 0.6107(13) 0.38(3) Uani 1 1 d . . . . .
C32 C 0.535(2) 0.1679(16) 0.3538(14) 0.241(19) Uani 1 1 d D U . . .
H63 H 0.498344 0.138672 0.326390 0.361 Uiso 1 1 calc R U . . .
H64 H 0.587160 0.190508 0.327175 0.361 Uiso 1 1 calc R U . . .
H65 H 0.494132 0.205586 0.373972 0.361 Uiso 1 1 calc R U . . .
F30 F 1.131(2) 0.355(2) 0.525(4) 0.56(5) Uani 1 1 d . . . . .
F25 F 1.2885(18) 0.3854(14) 0.5401(15) 0.254(13) Uani 1 1 d . . . . .

loop_
_atom_site_aniso_label
_atom_site_aniso_U_11
_atom_site_aniso_U_22
_atom_site_aniso_U_33
_atom_site_aniso_U_23
_atom_site_aniso_U_13
_atom_site_aniso_U_12
Pt1 0.0398(4) 0.0556(5) 0.0584(4) -0.0048(3) -0.0026(3) -0.0139(3)
Pt2 0.0482(4) 0.0625(5) 0.0701(4) -0.0025(4) -0.0044(3) -0.0200(4)
Pt3 0.0646(5) 0.0881(7) 0.0777(5) -0.0109(4) 0.0063(4) 0.0037(5)
Pt4 0.0706(6) 0.1010(8) 0.0703(5) -0.0019(4) -0.0032(4) 0.0119(5)
Pd1 0.0397(7) 0.0553(9) 0.0615(7) -0.0056(6) -0.0032(5) -0.0133(6)
Rh1 0.0365(7) 0.0583(9) 0.0509(6) -0.0060(6) -0.0006(5) -0.0139(6)
Rh2 0.0648(10) 0.0813(13) 0.0662(9) -0.0088(8) 0.0051(7) 0.0004(9)
Pd2 0.0716(11) 0.0933(14) 0.0708(9) -0.0067(8) 0.0038(8) 0.0097(10)
P1 0.068(5) 0.125(7) 0.124(6) 0.008(5) -0.013(4) -0.010(5)
O6 0.064(8) 0.069(9) 0.048(6) 0.001(6) -0.012(5) -0.015(7)
O3 0.039(7) 0.081(10) 0.078(8) -0.013(7) -0.003(5) -0.012(6)
O4 0.071(9) 0.079(10) 0.062(7) 0.008(6) -0.014(6) -0.016(7)
N3 0.040(8) 0.039(9) 0.097(10) -0.007(7) 0.002(7) -0.008(7)
O5 0.040(6) 0.054(8) 0.068(7) -0.023(5) 0.010(5) -0.016(5)
O13 0.080(11) 0.060(10) 0.118(11) 0.023(8) 0.039(8) 0.006(8)
O2 0.062(8) 0.059(9) 0.065(7) 0.016(6) -0.014(6) -0.028(6)
O8 0.062(8) 0.043(8) 0.075(7) -0.013(6) -0.008(6) -0.021(6)
O15 0.060(9) 0.094(12) 0.084(9) 0.000(8) 0.009(7) -0.008(8)
O7 0.041(6) 0.072(9) 0.061(6) -0.017(6) 0.005(5) -0.019(6)
N1 0.061(10) 0.066(11) 0.062(8) -0.015(7) 0.002(7) -0.016(8)
N4 0.029(7) 0.042(9) 0.075(8) -0.009(7) -0.014(6) -0.004(6)
O1 0.048(7) 0.051(9) 0.102(9) -0.010(7) 0.025(6) -0.006(6)
N7 0.059(10) 0.071(12) 0.077(10) -0.026(8) 0.013(7) -0.012(9)
N12 0.075(13) 0.128(18) 0.085(11) -0.043(11) -0.032(9) 0.039(12)
F6 0.134(13) 0.118(13) 0.162(12) 0.003(10) -0.101(11) 0.005(10)
O10 0.093(12) 0.129(16) 0.096(10) -0.035(10) -0.031(8) 0.003(11)
N5 0.037(8) 0.085(13) 0.106(11) -0.004(9) -0.010(7) -0.019(8)
P2 0.231(17) 0.36(3) 0.101(8) -0.060(12) 0.034(9) -0.131(17)
C23 0.076(14) 0.084(16) 0.035(8) -0.015(9) 0.004(8) 0.010(12)
O12 0.073(11) 0.107(14) 0.113(11) -0.021(10) -0.014(8) -0.016(9)
N2 0.061(10) 0.087(13) 0.079(10) -0.007(9) -0.025(7) -0.023(9)
O14 0.060(9) 0.107(14) 0.105(10) -0.023(9) -0.019(7) 0.007(9)
C6 0.043(10) 0.039(11) 0.085(11) -0.003(9) -0.022(8) -0.014(8)
N10 0.088(16) 0.089(17) 0.27(3) -0.080(17) 0.006(16) -0.007(13)
N8 0.057(10) 0.069(12) 0.078(10) -0.001(8) -0.020(7) 0.002(9)
N11 0.127(17) 0.101(16) 0.065(10) -0.006(9) 0.007(10) 0.063(13)
O9 0.096(12) 0.128(16) 0.070(8) -0.006(9) 0.036(8) 0.005(11)
N6 0.090(14) 0.069(13) 0.119(13) 0.008(10) -0.024(10) -0.030(10)
C11 0.061(12) 0.043(11) 0.060(10) 0.006(8) -0.011(8) -0.004(9)
F2 0.152(14) 0.141(15) 0.099(9) -0.008(9) 0.064(9) -0.044(11)
C1 0.027(8) 0.059(13) 0.088(12) -0.007(10) 0.016(8) -0.004(8)
O11 0.143(17) 0.117(16) 0.070(9) -0.002(9) 0.038(9) 0.008(13)
F4 0.096(12) 0.127(16) 0.26(2) 0.081(14) -0.084(12) -0.021(11)
F3 0.096(10) 0.149(14) 0.138(11) -0.095(10) 0.050(8) -0.049(9)
O16 0.086(10) 0.075(11) 0.073(8) -0.025(7) -0.001(7) 0.002(8)
N16 0.073(13) 0.091(15) 0.090(12) -0.003(10) -0.002(9) 0.004(11)
F1 0.066(10) 0.160(17) 0.182(14) -0.064(12) 0.005(9) 0.021(10)
N15 0.082(13) 0.110(16) 0.059(9) 0.032(9) 0.004(8) 0.019(11)
C30 0.086(18) 0.14(3) 0.096(16) -0.053(16) -0.037(13) 0.026(17)
C25 0.068(14) 0.055(14) 0.079(13) -0.022(10) 0.009(10) -0.010(11)
N9 0.128(19) 0.16(2) 0.103(13) 0.023(13) 0.054(12) 0.058(16)
N13 0.113(16) 0.118(18) 0.080(11) -0.021(11) 0.011(10) 0.023(13)
C22 0.075(17) 0.072(18) 0.14(2) -0.036(16) 0.048(15) -0.020(14)
C24 0.059(15) 0.09(2) 0.13(2) 0.029(16) -0.036(14) -0.013(14)
C21 0.034(9) 0.090(16) 0.079(11) -0.034(11) 0.013(8) -0.027(9)
C16 0.051(11) 0.048(12) 0.072(11) -0.006(9) -0.024(8) 0.002(9)
C7 0.058(12) 0.047(12) 0.097(14) 0.011(10) -0.024(10) -0.005(10)
C40 0.083(16) 0.083(18) 0.053(11) 0.011(10) 0.014(10) 0.003(14)
F9 0.38(4) 0.133(19) 0.35(3) -0.008(19) 0.31(3) -0.03(2)
C45 0.053(13) 0.13(2) 0.074(13) -0.019(14) 0.002(10) -0.028(15)
C9 0.089(17) 0.13(2) 0.086(14) 0.031(13) -0.047(12) 0.015(15)
F7 0.15(2) 0.15(2) 0.25(2) 0.076(17) 0.072(16) 0.017(15)
C47 0.095(19) 0.078(19) 0.115(19) -0.008(15) -0.030(15) 0.025(15)
F32 0.27(3) 0.18(2) 0.23(2) -0.111(17) 0.09(2) -0.12(2)
O18 0.16(2) 0.21(2) 0.091(12) 0.055(13) 0.002(11) -0.043(16)
C41 0.099(17) 0.094(18) 0.047(10) -0.016(10) 0.012(10) -0.018(13)
O17 0.133(16) 0.129(17) 0.092(11) -0.011(10) -0.009(10) -0.005(12)
C12 0.063(14) 0.073(17) 0.124(18) -0.029(14) 0.008(12) -0.009(12)
C18 0.12(2) 0.14(2) 0.117(17) 0.040(16) -0.085(15) -0.062(18)
N14 0.097(15) 0.21(3) 0.057(10) -0.021(12) -0.025(9) -0.005(15)
C13 0.079(16) 0.075(17) 0.108(15) -0.015(13) 0.013(12) 0.018(13)
C17 0.084(16) 0.12(2) 0.051(10) -0.012(11) -0.020(10) 0.004(14)
F8 0.110(19) 0.26(4) 0.38(4) 0.07(3) -0.01(2) -0.07(2)
C10 0.21(3) 0.08(2) 0.17(2) 0.077(18) -0.14(2) -0.06(2)
C49 0.071(15) 0.11(2) 0.089(16) -0.038(15) 0.013(12) -0.030(14)
F33 0.53(5) 0.19(2) 0.080(11) -0.017(12) -0.059(17) -0.04(2)
C20 0.11(2) 0.17(3) 0.16(2) -0.01(2) -0.044(18) 0.09(2)
F14 0.15(2) 0.24(3) 0.34(3) 0.00(2) 0.03(2) 0.04(2)
C35 0.066(15) 0.10(2) 0.088(15) -0.004(14) 0.009(11) -0.011(14)
C44 0.15(3) 0.27(5) 0.19(3) -0.12(3) 0.06(2) -0.13(3)
C42 0.22(3) 0.13(3) 0.114(19) 0.017(18) -0.11(2) 0.01(2)
F24 0.30(3) 0.49(5) 0.140(17) -0.09(3) 0.063(19) -0.15(4)
C8 0.13(2) 0.20(3) 0.061(13) -0.011(16) 0.013(13) -0.02(2)
C46 0.07(2) 0.14(4) 0.24(5) 0.04(3) 0.07(3) 0.00(2)
F23 0.23(2) 0.25(3) 0.175(18) -0.047(17) 0.062(15) -0.16(2)
C36 0.088(19) 0.13(3) 0.116(19) 0.015(17) 0.002(15) -0.044(17)
C43 0.14(3) 0.13(3) 0.098(17) -0.029(17) -0.029(15) -0.015(19)
C50 0.13(3) 0.08(2) 0.10(2) 0.014(16) 0.018(18) -0.01(2)
F31 0.24(3) 0.15(2) 0.31(3) -0.05(2) -0.02(2) 0.04(2)
C15 0.17(3) 0.10(2) 0.083(15) -0.026(14) 0.052(16) -0.025(18)
C29 0.36(6) 0.20(4) 0.051(15) 0.020(18) -0.01(2) -0.01(4)
F20 0.27(3) 0.33(3) 0.137(15) -0.008(17) 0.067(17) -0.09(3)
C39 0.10(2) 0.65(10) 0.13(2) 0.13(4) -0.026(19) -0.18(4)
C27 0.34(6) 0.47(8) 0.12(3) -0.06(4) 0.08(3) -0.33(6)
F16 0.135(19) 0.54(5) 0.168(17) -0.03(2) 0.032(14) 0.14(2)
C34 0.21(2) 0.20(2) 0.25(2) -0.058(18) -0.045(17) -0.025(18)
C28 0.31(5) 0.24(4) 0.087(18) -0.05(2) 0.05(2) 0.16(4)
C14 0.054(16) 0.18(3) 0.32(4) -0.15(3) -0.02(2) 0.046(18)
F5 0.106(13) 0.21(2) 0.159(13) -0.040(13) -0.038(10) 0.094(13)
F17 0.38(4) 0.21(3) 0.31(3) -0.09(3) 0.03(3) -0.14(3)
F22 0.18(2) 0.72(7) 0.23(2) -0.25(3) 0.10(2) -0.21(3)
C2 0.072(13) 0.101(15) 0.138(15) -0.046(12) 0.020(11) -0.024(11)
C19 0.12(2) 0.14(3) 0.078(14) 0.030(14) -0.018(14) -0.027(18)
F10 0.69(7) 0.18(2) 0.20(2) 0.025(18) -0.31(3) -0.15(3)
F12 0.38(4) 0.36(4) 0.31(3) -0.24(3) -0.26(3) 0.19(3)
F15 0.27(3) 0.41(5) 0.20(2) 0.08(3) -0.07(2) 0.09(3)
F13 0.21(2) 0.51(5) 0.21(2) 0.21(3) -0.124(19) -0.20(3)
C38 0.28(5) 0.36(6) 0.062(16) -0.08(2) 0.03(2) 0.10(4)
F21 0.24(4) 0.63(8) 0.20(3) 0.05(4) -0.06(2) 0.08(4)
C48 0.16(4) 0.31(6) 0.09(2) -0.05(3) -0.05(2) 0.04(4)
F19 0.48(7) 0.50(7) 0.20(3) 0.05(4) -0.01(3) -0.21(5)
F11 0.16(3) 0.32(4) 0.45(5) -0.19(4) -0.09(3) 0.00(3)
C37 0.15(3) 0.44(7) 0.19(3) 0.21(4) 0.08(3) 0.04(4)
C4 0.17(2) 0.21(2) 0.22(2) -0.068(17) 0.003(17) 0.032(17)
C26 0.15(3) 0.14(3) 0.049(12) -0.003(14) 0.024(14) 0.00(2)
F28 0.41(5) 0.45(6) 0.24(3) 0.12(3) -0.04(3) -0.21(4)
F29 0.28(4) 0.24(4) 0.40(4) -0.04(3) -0.07(3) 0.07(3)
F18 0.19(3) 0.28(4) 0.69(7) -0.18(5) 0.06(4) -0.16(3)
F27 0.39(5) 0.17(3) 0.57(6) -0.09(4) 0.23(4) -0.13(3)
C31 0.17(2) 0.18(2) 0.166(18) -0.041(16) -0.040(16) -0.029(17)
C3 0.27(3) 0.25(3) 0.22(2) -0.025(17) 0.041(18) 0.040(18)
C33 0.26(3) 0.29(3) 0.28(3) -0.013(19) -0.033(19) -0.017(19)
P3 0.159(13) 0.212(18) 0.228(15) 0.057(12) 0.032(10) -0.032(13)
F26 0.68(7) 0.23(4) 0.20(2) 0.03(2) 0.20(3) -0.02(4)
C32 0.25(3) 0.25(3) 0.23(2) 0.003(18) -0.100(18) -0.013(18)
F30 0.16(3) 0.24(4) 1.21(13) 0.14(6) 0.28(5) 0.06(3)
F25 0.18(2) 0.16(2) 0.41(4) -0.04(2) 0.09(2) -0.069(18)

loop_
_atom_type_symbol
_atom_type_description
_atom_type_scat_dispersion_real
_atom_type_scat_dispersion_imag
_atom_type_scat_source
Pt Pt -1.7033 8.3905 'International Tables Vol C Tables 4.2.6.8 and 6.1.1.4'
Pd Pd -0.9988 1.0072 'International Tables Vol C Tables 4.2.6.8 and 6.1.1.4'
Rh Rh -1.1178 0.9187 'International Tables Vol C Tables 4.2.6.8 and 6.1.1.4'
N N 0.0061 0.0033 'International Tables Vol C Tables 4.2.6.8 and 6.1.1.4'
H H 0.0000 0.0000 'International Tables Vol C Tables 4.2.6.8 and 6.1.1.4'
C C 0.0033 0.0016 'International Tables Vol C Tables 4.2.6.8 and 6.1.1.4'
O O 0.0106 0.0060 'International Tables Vol C Tables 4.2.6.8 and 6.1.1.4'
P P 0.1023 0.0942 'International Tables Vol C Tables 4.2.6.8 and 6.1.1.4'
F F 0.0171 0.0103 'International Tables Vol C Tables 4.2.6.8 and 6.1.1.4'

loop_
_geom_angle_atom_site_label_1
_geom_angle_atom_site_label_2
_geom_angle_atom_site_label_3
_geom_angle
_geom_angle_site_symmetry_1
_geom_angle_site_symmetry_3
_geom_angle_publ_flag
N4 Pt1 N3 89.5(5) . . ?
N4 Pt1 N2 174.8(5) . . ?
N3 Pt1 N2 89.4(6) . . ?
N4 Pt1 N1 89.6(5) . . ?
N3 Pt1 N1 177.0(5) . . ?
N2 Pt1 N1 91.3(6) . . ?
N4 Pt1 Pd1 83.0(4) . . ?
N3 Pt1 Pd1 81.3(4) . . ?
N2 Pt1 Pd1 91.8(4) . . ?
N1 Pt1 Pd1 95.8(4) . . ?
N4 Pt1 Rh1 96.2(4) . . ?
N3 Pt1 Rh1 89.6(4) . . ?
N2 Pt1 Rh1 88.8(4) . . ?
N1 Pt1 Rh1 93.3(4) . . ?
Pd1 Pt1 Rh1 170.79(4) . . ?
N7 Pt2 N8 90.2(6) . . ?
N7 Pt2 N5 177.7(6) . . ?
N8 Pt2 N5 89.3(6) . . ?
N7 Pt2 N6 89.9(7) . . ?
N8 Pt2 N6 176.7(6) . . ?
N5 Pt2 N6 90.5(7) . . ?
N7 Pt2 Pd1 80.1(4) . . ?
N8 Pt2 Pd1 80.1(5) . . ?
N5 Pt2 Pd1 97.6(4) . . ?
N6 Pt2 Pd1 96.7(4) . . ?
N12 Pt3 N11 90.6(8) . . ?
N12 Pt3 N10 174.9(8) . . ?
N11 Pt3 N10 90.6(9) . . ?
N12 Pt3 N9 86.5(8) . . ?
N11 Pt3 N9 175.8(7) . . ?
N10 Pt3 N9 92.0(9) . . ?
N12 Pt3 Rh2 94.0(5) . . ?
N11 Pt3 Rh2 90.8(5) . . ?
N10 Pt3 Rh2 91.0(6) . . ?
N9 Pt3 Rh2 92.4(5) . . ?
N12 Pt3 Pd2 80.9(5) . . ?
N11 Pt3 Pd2 80.7(5) . . ?
N10 Pt3 Pd2 94.4(6) . . ?
N9 Pt3 Pd2 95.8(5) . . ?
Rh2 Pt3 Pd2 170.00(6) . . ?
N16 Pt4 N15 89.8(7) . . ?
N16 Pt4 N14 177.1(7) . . ?
N15 Pt4 N14 87.5(7) . . ?
N16 Pt4 N13 87.8(7) . . ?
N15 Pt4 N13 176.9(7) . . ?
N14 Pt4 N13 94.9(7) . . ?
N16 Pt4 Pd2 80.5(5) . . ?
N15 Pt4 Pd2 80.4(5) . . ?
N14 Pt4 Pd2 98.0(6) . . ?
N13 Pt4 Pd2 97.3(5) . . ?
O4 Pd1 O1 88.7(5) . . ?
O4 Pd1 O3 90.6(5) . . ?
O1 Pd1 O3 179.2(5) . . ?
O4 Pd1 O2 178.4(5) . . ?
O1 Pd1 O2 90.8(5) . . ?
O3 Pd1 O2 89.9(5) . . ?
O4 Pd1 Pt1 95.0(4) . . ?
O1 Pd1 Pt1 85.1(3) . . ?
O3 Pd1 Pt1 95.1(3) . . ?
O2 Pd1 Pt1 83.4(3) . . ?
O4 Pd1 Pt2 83.7(4) . . ?
O1 Pd1 Pt2 96.8(3) . . ?
O3 Pd1 Pt2 82.9(3) . . ?
O2 Pd1 Pt2 97.9(3) . . ?
Pt1 Pd1 Pt2 177.65(5) . . ?
O6 Rh1 O8 175.3(4) . 2_667 ?
O6 Rh1 O5 94.1(4) . . ?
O8 Rh1 O5 86.0(4) 2_667 . ?
O6 Rh1 O7 86.8(4) . 2_667 ?
O8 Rh1 O7 92.7(4) 2_667 2_667 ?
O5 Rh1 O7 175.7(4) . 2_667 ?
O6 Rh1 Rh1 86.3(4) . 2_667 ?
O8 Rh1 Rh1 89.0(3) 2_667 2_667 ?
O5 Rh1 Rh1 87.9(3) . 2_667 ?
O7 Rh1 Rh1 87.9(3) 2_667 2_667 ?
O6 Rh1 Pt1 92.9(3) . . ?
O8 Rh1 Pt1 91.8(3) 2_667 . ?
O5 Rh1 Pt1 88.4(3) . . ?
O7 Rh1 Pt1 95.8(3) 2_667 . ?
Rh1 Rh1 Pt1 176.21(8) 2_667 . ?
O13 Rh2 O16 90.8(6) . 2_756 ?
O13 Rh2 O15 177.8(6) . 2_756 ?
O16 Rh2 O15 89.7(5) 2_756 2_756 ?
O13 Rh2 O14 87.3(6) . . ?
O16 Rh2 O14 175.3(6) 2_756 . ?
O15 Rh2 O14 92.0(6) 2_756 . ?
O13 Rh2 Rh2 89.5(4) . 2_756 ?
O16 Rh2 Rh2 87.7(4) 2_756 2_756 ?
O15 Rh2 Rh2 88.4(4) 2_756 2_756 ?
O14 Rh2 Rh2 88.0(4) . 2_756 ?
O13 Rh2 Pt3 92.8(4) . . ?
O16 Rh2 Pt3 92.4(4) 2_756 . ?
O15 Rh2 Pt3 89.3(4) 2_756 . ?
O14 Rh2 Pt3 92.0(4) . . ?
Rh2 Rh2 Pt3 177.67(11) 2_756 . ?
O10 Pd2 O12 179.7(7) . . ?
O10 Pd2 O9 91.4(7) . . ?
O12 Pd2 O9 88.6(6) . . ?
O10 Pd2 O11 89.2(7) . . ?
O12 Pd2 O11 90.8(7) . . ?
O9 Pd2 O11 178.0(7) . . ?
O10 Pd2 Pt3 85.1(5) . . ?
O12 Pd2 Pt3 95.2(5) . . ?
O9 Pd2 Pt3 85.4(5) . . ?
O11 Pd2 Pt3 92.8(5) . . ?
O10 Pd2 Pt4 97.0(5) . . ?
O12 Pd2 Pt4 82.7(5) . . ?
O9 Pd2 Pt4 97.4(5) . . ?
O11 Pd2 Pt4 84.4(5) . . ?
Pt3 Pd2 Pt4 176.41(8) . . ?
F18 P1 F15 100(2) . . ?
F18 P1 F16 86.1(18) . . ?
F15 P1 F16 91.7(16) . . ?
F18 P1 F13 92(2) . . ?
F15 P1 F13 167(2) . . ?
F16 P1 F13 85.8(15) . . ?
F18 P1 F14 88.4(18) . . ?
F15 P1 F14 89.4(15) . . ?
F16 P1 F14 174(2) . . ?
F13 P1 F14 94.2(17) . . ?
F18 P1 F17 167(2) . . ?
F15 P1 F17 88(2) . . ?
F16 P1 F17 104(2) . . ?
F13 P1 F17 80.7(16) . . ?
F14 P1 F17 81.0(15) . . ?
C23 O6 Rh1 118.3(12) . . ?
C11 O3 Pd1 124.5(11) . . ?
C16 O4 Pd1 125.7(12) . . ?
C1 N3 Pt1 127.3(12) . . ?
C1 N3 H10 116.4 . . ?
Pt1 N3 H10 116.4 . . ?
C21 O5 Rh1 115.5(10) . . ?
C45 O13 Rh2 115.4(13) . . ?
C6 O2 Pd1 125.0(11) . . ?
C23 O8 Rh1 116.1(13) . 2_667 ?
C45 O15 Rh2 113.7(14) . 2_756 ?
C21 O7 Rh1 115.1(10) . 2_667 ?
Pt1 N1 H21 109.5 . . ?
Pt1 N1 H22 109.5 . . ?
H21 N1 H22 109.5 . . ?
Pt1 N1 H23 109.5 . . ?
H21 N1 H23 109.5 . . ?
H22 N1 H23 109.5 . . ?
C6 N4 Pt1 125.2(10) . . ?
C6 N4 H20 117.4 . . ?
Pt1 N4 H20 117.4 . . ?
C1 O1 Pd1 123.1(10) . . ?
C11 N7 Pt2 128.2(13) . . ?
C11 N7 H36 115.9 . . ?
Pt2 N7 H36 115.9 . . ?
C30 N12 Pt3 127.7(16) . . ?
C30 N12 H72 116.1 . . ?
Pt3 N12 H72 116.1 . . ?
C30 O10 Pd2 119.7(12) . . ?
Pt2 N5 H47 109.5 . . ?
Pt2 N5 H48 109.5 . . ?
H47 N5 H48 109.5 . . ?
Pt2 N5 H49 109.5 . . ?
H47 N5 H49 109.5 . . ?
H48 N5 H49 109.5 . . ?
F22 P2 F20 174(3) . . ?
F22 P2 F23 85.9(12) . . ?
F20 P2 F23 94.3(14) . . ?
F22 P2 F19 89(2) . . ?
F20 P2 F19 86(2) . . ?
F23 P2 F19 85.6(18) . . ?
F22 P2 F24 89.8(15) . . ?
F20 P2 F24 89.2(14) . . ?
F23 P2 F24 171(3) . . ?
F19 P2 F24 87(3) . . ?
F22 P2 F21 99(3) . . ?
F20 P2 F21 87.2(16) . . ?
F23 P2 F21 88(2) . . ?
F19 P2 F21 170(2) . . ?
F24 P2 F21 99.9(19) . . ?
O8 C23 O6 130(2) . . ?
O8 C23 C24 116(2) . . ?
O6 C23 C24 113.7(19) . . ?
C40 O12 Pd2 125.9(15) . . ?
Pt1 N2 H24 109.5 . . ?
Pt1 N2 H25 109.5 . . ?
H24 N2 H25 109.5 . . ?
Pt1 N2 H26 109.5 . . ?
H24 N2 H26 109.5 . . ?
H25 N2 H26 109.5 . . ?
C47 O14 Rh2 117.2(12) . . ?
O2 C6 N4 123.2(16) . . ?
O2 C6 C7 116.2(15) . . ?
N4 C6 C7 120.4(14) . . ?
Pt3 N10 H76 109.5 . . ?
Pt3 N10 H77 109.5 . . ?
H76 N10 H77 109.5 . . ?
Pt3 N10 H78 109.5 . . ?
H76 N10 H78 109.5 . . ?
H77 N10 H78 109.5 . . ?
C16 N8 Pt2 129.0(12) . . ?
C16 N8 H46 115.5 . . ?
Pt2 N8 H46 115.5 . . ?
C25 N11 Pt3 127.4(16) . . ?
C25 N11 H62 116.3 . . ?
Pt3 N11 H62 116.3 . . ?
C25 O9 Pd2 121.1(12) . . ?
Pt2 N6 H50 109.5 . . ?
Pt2 N6 H51 109.5 . . ?
H50 N6 H51 109.5 . . ?
Pt2 N6 H52 109.5 . . ?
H50 N6 H52 109.5 . . ?
H51 N6 H52 109.5 . . ?
N7 C11 O3 123.8(17) . . ?
N7 C11 C12 123.6(17) . . ?
O3 C11 C12 112.5(16) . . ?
N3 C1 O1 122.4(14) . . ?
N3 C1 C2 121.3(17) . . ?
O1 C1 C2 115.5(15) . . ?
C35 O11 Pd2 123.1(15) . . ?
C47 O16 Rh2 117.5(10) . 2_756 ?
C40 N16 Pt4 129.8(17) . . ?
C40 N16 H98 115.1 . . ?
Pt4 N16 H98 115.1 . . ?
C35 N15 Pt4 126.7(16) . . ?
C35 N15 H88 116.7 . . ?
Pt4 N15 H88 116.7 . . ?
N12 C30 O10 126.3(18) . . ?
N12 C30 C31 124(2) . . ?
O10 C30 C31 110.0(16) . . ?
N11 C25 O9 125(2) . . ?
N11 C25 C26 121(2) . . ?
O9 C25 C26 114.2(18) . . ?
Pt3 N9 H73 109.5 . . ?
Pt3 N9 H74 109.5 . . ?
H73 N9 H74 109.5 . . ?
Pt3 N9 H75 109.5 . . ?
H73 N9 H75 109.5 . . ?
H74 N9 H75 109.5 . . ?
Pt4 N13 H99 109.5 . . ?
Pt4 N13 H100 109.5 . . ?
H99 N13 H100 109.5 . . ?
Pt4 N13 H101 109.5 . . ?
H99 N13 H101 109.5 . . ?
H100 N13 H101 109.5 . . ?
F3 C22 F2 115(3) . . ?
F3 C22 F1 110(2) . . ?
F2 C22 F1 106(2) . . ?
F3 C22 C21 114.2(18) . . ?
F2 C22 C21 107.1(19) . . ?
F1 C22 C21 104(2) . . ?
F4 C24 F5 106(3) . . ?
F4 C24 F6 109(2) . . ?
F5 C24 F6 101(2) . . ?
F4 C24 C23 115(2) . . ?
F5 C24 C23 111(2) . . ?
F6 C24 C23 114(2) . . ?
O7 C21 O5 133.5(15) . . ?
O7 C21 C22 115.7(15) . . ?
O5 C21 C22 110.7(16) . . ?
N8 C16 O4 121.3(16) . . ?
N8 C16 C17 122.6(17) . . ?
O4 C16 C17 115.8(17) . . ?
C10 C7 C8 109(2) . . ?
C10 C7 C9 110.2(19) . . ?
C8 C7 C9 112.4(18) . . ?
C10 C7 C6 107.1(15) . . ?
C8 C7 C6 106.0(17) . . ?
C9 C7 C6 111.5(15) . . ?
N16 C40 O12 120(2) . . ?
N16 C40 C41 127(2) . . ?
O12 C40 C41 112(2) . . ?
O13 C45 O15 133(2) . . ?
O13 C45 C46 117(2) . . ?
O15 C45 C46 110(3) . . ?
C7 C9 H16 109.5 . . ?
C7 C9 H14 109.5 . . ?
H16 C9 H14 109.5 . . ?
C7 C9 H15 109.5 . . ?
H16 C9 H15 109.5 . . ?
H14 C9 H15 109.5 . . ?
O14 C47 O16 128.3(15) . . ?
O14 C47 C48 114.9(16) . . ?
O16 C47 C48 116.7(16) . . ?
C44 C41 C43 107(2) . . ?
C44 C41 C40 105.9(16) . . ?
C43 C41 C40 113(2) . . ?
C44 C41 C42 113(3) . . ?
C43 C41 C42 107.1(17) . . ?
C40 C41 C42 112(2) . . ?
C14 C12 C13 103(2) . . ?
C14 C12 C15 109(2) . . ?
C13 C12 C15 113.7(19) . . ?
C14 C12 C11 109.8(19) . . ?
C13 C12 C11 112.9(17) . . ?
C15 C12 C11 107.8(19) . . ?
C17 C18 H37 109.5 . . ?
C17 C18 H38 109.5 . . ?
H37 C18 H38 109.5 . . ?
C17 C18 H39 109.5 . . ?
H37 C18 H39 109.5 . . ?
H38 C18 H39 109.5 . . ?
Pt4 N14 H102 109.5 . . ?
Pt4 N14 H103 109.5 . . ?
H102 N14 H103 109.5 . . ?
Pt4 N14 H104 109.5 . . ?
H102 N14 H104 109.5 . . ?
H103 N14 H104 109.5 . . ?
C12 C13 H27 109.5 . . ?
C12 C13 H28 109.5 . . ?
H27 C13 H28 109.5 . . ?
C12 C13 H29 109.5 . . ?
H27 C13 H29 109.5 . . ?
H28 C13 H29 109.5 . . ?
C18 C17 C16 111.6(19) . . ?
C18 C17 C19 108.0(17) . . ?
C16 C17 C19 106.4(18) . . ?
C18 C17 C20 111(2) . . ?
C16 C17 C20 108.1(15) . . ?
C19 C17 C20 111(2) . . ?
C7 C10 H17 109.5 . . ?
C7 C10 H18 109.5 . . ?
H17 C10 H18 109.5 . . ?
C7 C10 H19 109.5 . . ?
H17 C10 H19 109.5 . . ?
H18 C10 H19 109.5 . . ?
O18 C49 O17 129(3) . . ?
O18 C49 C50 120(2) . . ?
O17 C49 C50 111(2) . . ?
C17 C20 H43 109.5 . . ?
C17 C20 H44 109.5 . . ?
H43 C20 H44 109.5 . . ?
C17 C20 H45 109.5 . . ?
H43 C20 H45 109.5 . . ?
H44 C20 H45 109.5 . . ?
O11 C35 N15 124(2) . . ?
O11 C35 C36 113(2) . . ?
N15 C35 C36 123(2) . . ?
C41 C44 H95 109.5 . . ?
C41 C44 H96 109.5 . . ?
H95 C44 H96 109.5 . . ?
C41 C44 H97 109.5 . . ?
H95 C44 H97 109.5 . . ?
H96 C44 H97 109.5 . . ?
C41 C42 H89 109.5 . . ?
C41 C42 H90 109.5 . . ?
H89 C42 H90 109.5 . . ?
C41 C42 H91 109.5 . . ?
H89 C42 H91 109.5 . . ?
H90 C42 H91 109.5 . . ?
C7 C8 H13 109.5 . . ?
C7 C8 H11 109.5 . . ?
H13 C8 H11 109.5 . . ?
C7 C8 H12 109.5 . . ?
H13 C8 H12 109.5 . . ?
H11 C8 H12 109.5 . . ?
F8 C46 F9 111(4) . . ?
F8 C46 F7 101(4) . . ?
F9 C46 F7 112(5) . . ?
F8 C46 C45 107(4) . . ?
F9 C46 C45 109(3) . . ?
F7 C46 C45 116(3) . . ?
C39 C36 C38 105(3) . . ?
C39 C36 C35 103(2) . . ?
C38 C36 C35 108(2) . . ?
C39 C36 C37 111(3) . . ?
C38 C36 C37 119(3) . . ?
C35 C36 C37 109(2) . . ?
C41 C43 H92 109.5 . . ?
C41 C43 H93 109.5 . . ?
H92 C43 H93 109.5 . . ?
C41 C43 H94 109.5 . . ?
H92 C43 H94 109.5 . . ?
H93 C43 H94 109.5 . . ?
F32 C50 F33 107(4) . . ?
F32 C50 F31 95(3) . . ?
F33 C50 F31 107(3) . . ?
F32 C50 C49 124(3) . . ?
F33 C50 C49 114(3) . . ?
F31 C50 C49 107(3) . . ?
C12 C15 H33 109.5 . . ?
C12 C15 H34 109.5 . . ?
H33 C15 H34 109.5 . . ?
C12 C15 H35 109.5 . . ?
H33 C15 H35 109.5 . . ?
H34 C15 H35 109.5 . . ?
C26 C29 H59 109.5 . . ?
C26 C29 H60 109.5 . . ?
H59 C29 H60 109.5 . . ?
C26 C29 H61 109.5 . . ?
H59 C29 H61 109.5 . . ?
H60 C29 H61 109.5 . . ?
C36 C39 H85 109.5 . . ?
C36 C39 H86 109.5 . . ?
H85 C39 H86 109.5 . . ?
C36 C39 H87 109.5 . . ?
H85 C39 H87 109.5 . . ?
H86 C39 H87 109.5 . . ?
C26 C27 H53 109.5 . . ?
C26 C27 H54 109.5 . . ?
H53 C27 H54 109.5 . . ?
C26 C27 H55 109.5 . . ?
H53 C27 H55 109.5 . . ?
H54 C27 H55 109.5 . . ?
C31 C34 H69 109.5 . . ?
C31 C34 H70 109.5 . . ?
H69 C34 H70 109.5 . . ?
C31 C34 H71 109.5 . . ?
H69 C34 H71 109.5 . . ?
H70 C34 H71 109.5 . . ?
C26 C28 H56 109.5 . . ?
C26 C28 H57 109.5 . . ?
H56 C28 H57 109.5 . . ?
C26 C28 H58 109.5 . . ?
H56 C28 H58 109.5 . . ?
H57 C28 H58 109.5 . . ?
C12 C14 H30 109.5 . . ?
C12 C14 H31 109.5 . . ?
H30 C14 H31 109.5 . . ?
C12 C14 H32 109.5 . . ?
H30 C14 H32 109.5 . . ?
H31 C14 H32 109.5 . . ?
C5 C2 C4 129(3) . . ?
C5 C2 C1 116(3) . . ?
C4 C2 C1 111(2) . . ?
C5 C2 C3 97(3) . . ?
C4 C2 C3 95(3) . . ?
C1 C2 C3 99(2) . . ?
C17 C19 H40 109.5 . . ?
C17 C19 H41 109.5 . . ?
H40 C19 H41 109.5 . . ?
C17 C19 H42 109.5 . . ?
H40 C19 H42 109.5 . . ?
H41 C19 H42 109.5 . . ?
C36 C38 H82 109.5 . . ?
C36 C38 H83 109.5 . . ?
H82 C38 H83 109.5 . . ?
C36 C38 H84 109.5 . . ?
H82 C38 H84 109.5 . . ?
H83 C38 H84 109.5 . . ?
F12 C48 F10 108.0(17) . . ?
F12 C48 F11 106.7(18) . . ?
F10 C48 F11 105.4(18) . . ?
F12 C48 C47 112.9(16) . . ?
F10 C48 C47 111.7(16) . . ?
F11 C48 C47 111.6(16) . . ?
C36 C37 H79 109.5 . . ?
C36 C37 H80 109.5 . . ?
H79 C37 H80 109.5 . . ?
C36 C37 H81 109.5 . . ?
H79 C37 H81 109.5 . . ?
H80 C37 H81 109.5 . . ?
C2 C4 H4 109.5 . . ?
C2 C4 H5 109.5 . . ?
H4 C4 H5 109.5 . . ?
C2 C4 H6 109.5 . . ?
H4 C4 H6 109.5 . . ?
H5 C4 H6 109.5 . . ?
C27 C26 C28 119(4) . . ?
C27 C26 C29 108(4) . . ?
C28 C26 C29 110(2) . . ?
C27 C26 C25 105(2) . . ?
C28 C26 C25 107(2) . . ?
C29 C26 C25 108(2) . . ?
C2 C5 H7 109.5 . . ?
C2 C5 H8 109.5 . . ?
H7 C5 H8 109.5 . . ?
C2 C5 H9 109.5 . . ?
H7 C5 H9 109.5 . . ?
H8 C5 H9 109.5 . . ?
C32 C31 C34 109.9(14) . . ?
C32 C31 C33 111.0(15) . . ?
C34 C31 C33 109.9(15) . . ?
C32 C31 C30 108.6(15) . . ?
C34 C31 C30 109.8(15) . . ?
C33 C31 C30 107.6(14) . . ?
C2 C3 H1 109.5 . . ?
C2 C3 H2 109.5 . . ?
H1 C3 H2 109.5 . . ?
C2 C3 H3 109.5 . . ?
H1 C3 H3 109.5 . . ?
H2 C3 H3 109.5 . . ?
C31 C33 H66 109.5 . . ?
C31 C33 H67 109.5 . . ?
H66 C33 H67 109.5 . . ?
C31 C33 H68 109.5 . . ?
H66 C33 H68 109.5 . . ?
H67 C33 H68 109.5 . . ?
F26 P3 F27 86(2) . . ?
F26 P3 F28 176(3) . . ?
F27 P3 F28 95(2) . . ?
F26 P3 F30 98(3) . . ?
F27 P3 F30 93(2) . . ?
F28 P3 F30 86(3) . . ?
F26 P3 F25 92(2) . . ?
F27 P3 F25 173(3) . . ?
F28 P3 F25 87.0(16) . . ?
F30 P3 F25 94(2) . . ?
F26 P3 F29 81(2) . . ?
F27 P3 F29 88(2) . . ?
F28 P3 F29 95(2) . . ?
F30 P3 F29 179(3) . . ?
F25 P3 F29 85.3(17) . . ?
C31 C32 H63 109.5 . . ?
C31 C32 H64 109.5 . . ?
H63 C32 H64 109.5 . . ?
C31 C32 H65 109.5 . . ?
H63 C32 H65 109.5 . . ?
H64 C32 H65 109.5 . . ?

loop_
_geom_bond_atom_site_label_1
_geom_bond_atom_site_label_2
_geom_bond_distance
_geom_bond_site_symmetry_2
_geom_bond_publ_flag
Pt1 N4 1.989(13) . ?
Pt1 N3 2.011(12) . ?
Pt1 N2 2.022(14) . ?
Pt1 N1 2.033(12) . ?
Pt1 Pd1 2.7367(17) . ?
Pt1 Rh1 2.7733(17) . ?
Pt2 N7 2.008(13) . ?
Pt2 N8 2.015(15) . ?
Pt2 N5 2.023(14) . ?
Pt2 N6 2.038(15) . ?
Pt2 Pd1 2.8027(17) . ?
Pt3 N12 1.989(17) . ?
Pt3 N11 2.000(15) . ?
Pt3 N10 2.026(18) . ?
Pt3 N9 2.064(15) . ?
Pt3 Rh2 2.721(2) . ?
Pt3 Pd2 2.729(2) . ?
Pt4 N16 1.993(17) . ?
Pt4 N15 2.003(14) . ?
Pt4 N14 2.015(15) . ?
Pt4 N13 2.039(15) . ?
Pt4 Pd2 2.781(2) . ?
Pd1 O4 1.989(11) . ?
Pd1 O1 1.993(10) . ?
Pd1 O3 1.994(11) . ?
Pd1 O2 2.005(11) . ?
Rh1 O6 2.035(12) . ?
Rh1 O8 2.036(12) 2_667 ?
Rh1 O5 2.046(9) . ?
Rh1 O7 2.057(9) 2_667 ?
Rh1 Rh1 2.430(3) 2_667 ?
Rh2 O13 1.995(13) . ?
Rh2 O16 2.028(12) 2_756 ?
Rh2 O15 2.029(12) 2_756 ?
Rh2 O14 2.048(13) . ?
Rh2 Rh2 2.409(3) 2_756 ?
Pd2 O10 1.989(14) . ?
Pd2 O12 1.999(14) . ?
Pd2 O9 2.000(14) . ?
Pd2 O11 2.002(15) . ?
P1 F18 1.39(3) . ?
P1 F15 1.40(2) . ?
P1 F16 1.418(18) . ?
P1 F13 1.441(18) . ?
P1 F14 1.48(2) . ?
P1 F17 1.50(2) . ?
O6 C23 1.27(2) . ?
O3 C11 1.268(19) . ?
O4 C16 1.287(18) . ?
N3 C1 1.290(18) . ?
N3 H10 0.8600 . ?
O5 C21 1.247(18) . ?
O13 C45 1.24(3) . ?
O2 C6 1.263(17) . ?
O8 C23 1.23(2) . ?
O15 C45 1.30(3) . ?
O7 C21 1.235(19) . ?
N1 H21 0.8900 . ?
N1 H22 0.8900 . ?
N1 H23 0.8900 . ?
N4 C6 1.312(19) . ?
N4 H20 0.8600 . ?
O1 C1 1.293(19) . ?
N7 C11 1.24(2) . ?
N7 H36 0.8600 . ?
N12 C30 1.20(2) . ?
N12 H72 0.8600 . ?
F6 C24 1.27(2) . ?
O10 C30 1.32(2) . ?
N5 H47 0.8900 . ?
N5 H48 0.8900 . ?
N5 H49 0.8900 . ?
P2 F22 1.48(2) . ?
P2 F20 1.51(2) . ?
P2 F23 1.53(2) . ?
P2 F19 1.60(5) . ?
P2 F24 1.61(3) . ?
P2 F21 1.70(4) . ?
C23 C24 1.52(3) . ?
O12 C40 1.29(2) . ?
N2 H24 0.8900 . ?
N2 H25 0.8900 . ?
N2 H26 0.8900 . ?
O14 C47 1.23(2) . ?
C6 C7 1.55(2) . ?
N10 H76 0.8900 . ?
N10 H77 0.8900 . ?
N10 H78 0.8900 . ?
N8 C16 1.28(2) . ?
N8 H46 0.8600 . ?
N11 C25 1.25(2) . ?
N11 H62 0.8600 . ?
O9 C25 1.28(2) . ?
N6 H50 0.8900 . ?
N6 H51 0.8900 . ?
N6 H52 0.8900 . ?
C11 C12 1.52(2) . ?
F2 C22 1.31(3) . ?
C1 C2 1.55(2) . ?
O11 C35 1.24(3) . ?
F4 C24 1.25(3) . ?
F3 C22 1.24(2) . ?
O16 C47 1.27(2) . ?
N16 C40 1.25(2) . ?
N16 H98 0.8600 . ?
F1 C22 1.34(3) . ?
N15 C35 1.32(2) . ?
N15 H88 0.8600 . ?
C30 C31 1.555(16) . ?
C25 C26 1.60(3) . ?
N9 H73 0.8900 . ?
N9 H74 0.8900 . ?
N9 H75 0.8900 . ?
N13 H99 0.8900 . ?
N13 H100 0.8900 . ?
N13 H101 0.8900 . ?
C22 C21 1.60(2) . ?
C24 F5 1.27(3) . ?
C16 C17 1.52(2) . ?
C7 C10 1.47(3) . ?
C7 C8 1.49(3) . ?
C7 C9 1.51(2) . ?
C40 C41 1.50(3) . ?
F9 C46 1.24(5) . ?
C45 C46 1.59(4) . ?
C9 H16 0.9600 . ?
C9 H14 0.9600 . ?
C9 H15 0.9600 . ?
F7 C46 1.25(4) . ?
C47 C48 1.515(16) . ?
F32 C50 1.21(3) . ?
O18 C49 1.19(3) . ?
C41 C44 1.48(3) . ?
C41 C43 1.49(3) . ?
C41 C42 1.57(3) . ?
O17 C49 1.25(2) . ?
C12 C14 1.46(3) . ?
C12 C13 1.50(3) . ?
C12 C15 1.50(3) . ?
C18 C17 1.50(2) . ?
C18 H37 0.9600 . ?
C18 H38 0.9600 . ?
C18 H39 0.9600 . ?
N14 H102 0.8900 . ?
N14 H103 0.8900 . ?
N14 H104 0.8900 . ?
C13 H27 0.9600 . ?
C13 H28 0.9600 . ?
C13 H29 0.9600 . ?
C17 C19 1.52(3) . ?
C17 C20 1.53(3) . ?
F8 C46 1.21(5) . ?
C10 H17 0.9600 . ?
C10 H18 0.9600 . ?
C10 H19 0.9600 . ?
C49 C50 1.48(3) . ?
F33 C50 1.22(3) . ?
C20 H43 0.9600 . ?
C20 H44 0.9600 . ?
C20 H45 0.9600 . ?
C35 C36 1.57(3) . ?
C44 H95 0.9600 . ?
C44 H96 0.9600 . ?
C44 H97 0.9600 . ?
C42 H89 0.9600 . ?
C42 H90 0.9600 . ?
C42 H91 0.9600 . ?
C8 H13 0.9600 . ?
C8 H11 0.9600 . ?
C8 H12 0.9600 . ?
C36 C39 1.45(3) . ?
C36 C38 1.55(4) . ?
C36 C37 1.60(4) . ?
C43 H92 0.9600 . ?
C43 H93 0.9600 . ?
C43 H94 0.9600 . ?
C50 F31 1.33(3) . ?
C15 H33 0.9600 . ?
C15 H34 0.9600 . ?
C15 H35 0.9600 . ?
C29 C26 1.57(4) . ?
C29 H59 0.9600 . ?
C29 H60 0.9600 . ?
C29 H61 0.9600 . ?
C39 H85 0.9600 . ?
C39 H86 0.9600 . ?
C39 H87 0.9600 . ?
C27 C26 1.38(4) . ?
C27 H53 0.9600 . ?
C27 H54 0.9600 . ?
C27 H55 0.9600 . ?
C34 C31 1.525(17) . ?
C34 H69 0.9600 . ?
C34 H70 0.9600 . ?
C34 H71 0.9600 . ?
C28 C26 1.48(3) . ?
C28 H56 0.9600 . ?
C28 H57 0.9600 . ?
C28 H58 0.9600 . ?
C14 H30 0.9600 . ?
C14 H31 0.9600 . ?
C14 H32 0.9600 . ?
C2 C5 1.36(4) . ?
C2 C4 1.46(4) . ?
C2 C3 1.60(4) . ?
C19 H40 0.9600 . ?
C19 H41 0.9600 . ?
C19 H42 0.9600 . ?
F10 C48 1.249(17) . ?
F12 C48 1.224(17) . ?
C38 H82 0.9600 . ?
C38 H83 0.9600 . ?
C38 H84 0.9600 . ?
C48 F11 1.263(17) . ?
C37 H79 0.9600 . ?
C37 H80 0.9600 . ?
C37 H81 0.9600 . ?
C4 H4 0.9600 . ?
C4 H5 0.9600 . ?
C4 H6 0.9600 . ?
F28 P3 1.53(3) . ?
F29 P3 1.69(3) . ?
F27 P3 1.51(3) . ?
C5 H7 0.9600 . ?
C5 H8 0.9600 . ?
C5 H9 0.9600 . ?
C31 C32 1.514(17) . ?
C31 C33 1.539(17) . ?
C3 H1 0.9600 . ?
C3 H2 0.9600 . ?
C3 H3 0.9600 . ?
C33 H66 0.9600 . ?
C33 H67 0.9600 . ?
C33 H68 0.9600 . ?
P3 F26 1.50(3) . ?
P3 F30 1.57(4) . ?
P3 F25 1.59(3) . ?
C32 H63 0.9600 . ?
C32 H64 0.9600 . ?
C32 H65 0.9600 . ?

loop_
_geom_torsion_atom_site_label_1
_geom_torsion_atom_site_label_2
_geom_torsion_atom_site_label_3
_geom_torsion_atom_site_label_4
_geom_torsion
_geom_torsion_site_symmetry_1
_geom_torsion_site_symmetry_2
_geom_torsion_site_symmetry_3
_geom_torsion_site_symmetry_4
_geom_torsion_publ_flag
Rh1 O8 C23 O6 -6(2) 2_667 . . . ?
Rh1 O8 C23 C24 172.1(14) 2_667 . . . ?
Rh1 O6 C23 O8 6(2) . . . . ?
Rh1 O6 C23 C24 -172.4(13) . . . . ?
Pd1 O2 C6 N4 4(2) . . . . ?
Pd1 O2 C6 C7 179.3(11) . . . . ?
Pt1 N4 C6 O2 -1(2) . . . . ?
Pt1 N4 C6 C7 -175.5(12) . . . . ?
Pt2 N7 C11 O3 4(3) . . . . ?
Pt2 N7 C11 C12 -179.2(15) . . . . ?
Pd1 O3 C11 N7 -7(3) . . . . ?
Pd1 O3 C11 C12 175.1(13) . . . . ?
Pt1 N3 C1 O1 -8(3) . . . . ?
Pt1 N3 C1 C2 -177.1(16) . . . . ?
Pd1 O1 C1 N3 12(3) . . . . ?
Pd1 O1 C1 C2 -178.0(15) . . . . ?
Pt3 N12 C30 O10 1(4) . . . . ?
Pt3 N12 C30 C31 -177.5(14) . . . . ?
Pd2 O10 C30 N12 -5(4) . . . . ?
Pd2 O10 C30 C31 173.7(12) . . . . ?
Pt3 N11 C25 O9 -7(3) . . . . ?
Pt3 N11 C25 C26 175.3(17) . . . . ?
Pd2 O9 C25 N11 2(3) . . . . ?
Pd2 O9 C25 C26 179.9(15) . . . . ?
O8 C23 C24 F4 22(3) . . . . ?
O6 C23 C24 F4 -160(2) . . . . ?
O8 C23 C24 F5 -98(2) . . . . ?
O6 C23 C24 F5 80(2) . . . . ?
O8 C23 C24 F6 149.0(19) . . . . ?
O6 C23 C24 F6 -33(3) . . . . ?
Rh1 O7 C21 O5 6(3) 2_667 . . . ?
Rh1 O7 C21 C22 -169.1(16) 2_667 . . . ?
Rh1 O5 C21 O7 -4(3) . . . . ?
Rh1 O5 C21 C22 170.7(15) . . . . ?
F3 C22 C21 O7 -166(2) . . . . ?
F2 C22 C21 O7 -37(3) . . . . ?
F1 C22 C21 O7 75(3) . . . . ?
F3 C22 C21 O5 18(3) . . . . ?
F2 C22 C21 O5 147(2) . . . . ?
F1 C22 C21 O5 -101(2) . . . . ?
Pt2 N8 C16 O4 -4(3) . . . . ?
Pt2 N8 C16 C17 -178.1(13) . . . . ?
Pd1 O4 C16 N8 -1(3) . . . . ?
Pd1 O4 C16 C17 173.5(12) . . . . ?
O2 C6 C7 C10 34(3) . . . . ?
N4 C6 C7 C10 -150(2) . . . . ?
O2 C6 C7 C8 -82(2) . . . . ?
N4 C6 C7 C8 93(2) . . . . ?
O2 C6 C7 C9 155.1(17) . . . . ?
N4 C6 C7 C9 -30(2) . . . . ?
Pt4 N16 C40 O12 -7(3) . . . . ?
Pt4 N16 C40 C41 175.8(13) . . . . ?
Pd2 O12 C40 N16 -2(3) . . . . ?
Pd2 O12 C40 C41 175.8(11) . . . . ?
Rh2 O13 C45 O15 3(3) . . . . ?
Rh2 O13 C45 C46 -177(3) . . . . ?
Rh2 O15 C45 O13 -4(3) 2_756 . . . ?
Rh2 O15 C45 C46 176(2) 2_756 . . . ?
Rh2 O14 C47 O16 -13(3) . . . . ?
Rh2 O14 C47 C48 170.8(13) . . . . ?
Rh2 O16 C47 O14 15(3) 2_756 . . . ?
Rh2 O16 C47 C48 -168.6(13) 2_756 . . . ?
N16 C40 C41 C44 -112(3) . . . . ?
O12 C40 C41 C44 70(3) . . . . ?
N16 C40 C41 C43 4(3) . . . . ?
O12 C40 C41 C43 -173.6(18) . . . . ?
N16 C40 C41 C42 125(2) . . . . ?
O12 C40 C41 C42 -53(2) . . . . ?
N7 C11 C12 C14 -123(2) . . . . ?
O3 C11 C12 C14 54(3) . . . . ?
N7 C11 C12 C13 -9(3) . . . . ?
O3 C11 C12 C13 168.7(18) . . . . ?
N7 C11 C12 C15 118(2) . . . . ?
O3 C11 C12 C15 -65(2) . . . . ?
N8 C16 C17 C18 -12(3) . . . . ?
O4 C16 C17 C18 173.4(18) . . . . ?
N8 C16 C17 C19 -130(2) . . . . ?
O4 C16 C17 C19 56(2) . . . . ?
N8 C16 C17 C20 111(2) . . . . ?
O4 C16 C17 C20 -64(2) . . . . ?
Pd2 O11 C35 N15 -13(4) . . . . ?
Pd2 O11 C35 C36 174.6(14) . . . . ?
Pt4 N15 C35 O11 5(4) . . . . ?
Pt4 N15 C35 C36 176.5(16) . . . . ?
O13 C45 C46 F8 77(4) . . . . ?
O15 C45 C46 F8 -104(4) . . . . ?
O13 C45 C46 F9 -44(5) . . . . ?
O15 C45 C46 F9 136(4) . . . . ?
O13 C45 C46 F7 -172(4) . . . . ?
O15 C45 C46 F7 8(6) . . . . ?
O11 C35 C36 C39 -72(3) . . . . ?
N15 C35 C36 C39 115(3) . . . . ?
O11 C35 C36 C38 38(3) . . . . ?
N15 C35 C36 C38 -134(3) . . . . ?
O11 C35 C36 C37 169(3) . . . . ?
N15 C35 C36 C37 -3(4) . . . . ?
O18 C49 C50 F32 140(4) . . . . ?
O17 C49 C50 F32 -36(5) . . . . ?
O18 C49 C50 F33 7(5) . . . . ?
O17 C49 C50 F33 -169(3) . . . . ?
O18 C49 C50 F31 -111(3) . . . . ?
O17 C49 C50 F31 73(3) . . . . ?
N3 C1 C2 C5 -13(4) . . . . ?
O1 C1 C2 C5 177(3) . . . . ?
N3 C1 C2 C4 147(3) . . . . ?
O1 C1 C2 C4 -24(3) . . . . ?
N3 C1 C2 C3 -114(3) . . . . ?
O1 C1 C2 C3 75(3) . . . . ?
O14 C47 C48 F12 167(3) . . . . ?
O16 C47 C48 F12 -10(3) . . . . ?
O14 C47 C48 F10 45(3) . . . . ?
O16 C47 C48 F10 -132(3) . . . . ?
O14 C47 C48 F11 -73(3) . . . . ?
O16 C47 C48 F11 110(3) . . . . ?
N11 C25 C26 C27 -94(4) . . . . ?
O9 C25 C26 C27 87(4) . . . . ?
N11 C25 C26 C28 139(3) . . . . ?
O9 C25 C26 C28 -39(3) . . . . ?
N11 C25 C26 C29 21(3) . . . . ?
O9 C25 C26 C29 -157(2) . . . . ?
N12 C30 C31 C32 -135(3) . . . . ?
O10 C30 C31 C32 46(2) . . . . ?
N12 C30 C31 C34 -15(3) . . . . ?
O10 C30 C31 C34 166(2) . . . . ?
N12 C30 C31 C33 105(3) . . . . ?
O10 C30 C31 C33 -74(2) . . . . ?
